data_2001293
loop_
_publ_author_name
'Zhao, J.'
'Kolis, J. W.'
'Pennington, W. T.'

_publ_section_title
;
 Tetraphenylphosphonium salts of 2-telluro-5-methylthiophene and its
 mercury(II) metal complex
;
_journal_issue 10
_journal_name_full 'Acta Crystallographica Section C'
_journal_page_first 1753
_journal_page_last 1756
_journal_paper_doi 10.1107/S010827019300232X
_journal_volume 49
_journal_year 1993
_chemical_formula_moiety 'C24 H20 P, C5 H5 S Te'
_chemical_formula_sum 'C29 H25 P S Te'
_chemical_formula_weight 564.17
_symmetry_cell_setting monoclinic
_symmetry_space_group_name_Hall '-P 2ybc'
_symmetry_space_group_name_H-M 'P 1 21/c 1'
_atom_type_scat_source IntTabIV
_cell_angle_alpha 90
_cell_angle_beta 104.62(3)
_cell_angle_gamma 90
_cell_formula_units_Z 4
_cell_length_a 10.612(4)
_cell_length_b 13.902(7)
_cell_length_c 17.898(6)
_cell_measurement_reflns_used 35
_cell_measurement_temperature 294
_cell_measurement_theta_max 29
_cell_measurement_theta_min 16
_cell_volume 2555.0(19)
_diffrn_measurement_device 'Nicolet R3m/V'
_diffrn_measurement_method \w/2\q
_diffrn_radiation_type MoK\a
_diffrn_radiation_wavelength 0.71073
_diffrn_reflns_av_R_equivalents 0.028
_diffrn_reflns_limit_h_max 0
_diffrn_reflns_limit_h_min -12
_diffrn_reflns_limit_k_max 0
_diffrn_reflns_limit_k_min -15
_diffrn_reflns_limit_l_max 20
_diffrn_reflns_limit_l_min -20
_diffrn_reflns_number 3734
_diffrn_reflns_theta_max 22.5
_diffrn_standards_decay_% .0
_diffrn_standards_interval_count 100
_diffrn_standards_number 3
_exptl_absorpt_coefficient_mu 1.32
_exptl_absorpt_correction_T_max 1.00
_exptl_absorpt_correction_T_min 0.54
_exptl_absorpt_correction_type empirical
_exptl_crystal_colour 'Pale orange'
_exptl_crystal_density_diffrn 1.47
_exptl_crystal_description Plate
_exptl_crystal_size_max 0.35
_exptl_crystal_size_mid 0.29
_exptl_crystal_size_min 0.11
_refine_diff_density_max 0.56
_refine_diff_density_min -0.78
_refine_ls_goodness_of_fit_obs 1.53
_refine_ls_hydrogen_treatment noref
_refine_ls_number_parameters 290
_refine_ls_number_reflns 1858
_refine_ls_R_factor_obs 0.0486
_refine_ls_shift/esd_max 0.01
_refine_ls_structure_factor_coef F
_refine_ls_weighting_details 'w = 1/[\s^2^(F)+0.000255F^2^]'
_refine_ls_weighting_scheme calc
_refine_ls_wR_factor_obs 0.0552
_reflns_number_observed 1858
_reflns_number_total 3344
_reflns_observed_criterion I>3\s(I)
_cod_data_source_file st1024.cif
_cod_data_source_block st1024_structure_1_of_2
_cod_depositor_comments
;
The following automatic conversions were performed:

'_refine_ls_weighting_scheme' value '1/[\s^2^(F)+0.000255F^2^]' was
changed to 'calc'. New tag '_refine_ls_weighting_details' was
created. The value of the new tag was set to 'w =
1/[\s^2^(F)+0.000255F^2^]'.

Automatic conversion script
Id: cif_fix_values 3143 2015-03-26 13:38:13Z robertas 
;
_cod_original_cell_volume 2555(2)
_cod_database_code 2001293

loop_
_atom_site_label
_atom_site_fract_x
_atom_site_fract_y
_atom_site_fract_z
_atom_site_U_iso_or_equiv
Te(1) .72900(10) .08310(10) .63490(10) .0660(10)
S(1) .9517(3) .1697(2) .7851(2) .0660(10)
P(1) .6283(3) .5099(2) .68060(10) .0410(10)
C(1) .7898(12) .1606(7) .7408(6) .056(5)
C(2) .7176(14) .2102(8) .7817(7) .064(5)
C(3) .8037(18) .2575(8) .8475(7) .073(7)
C(4) .9254(16) .2429(9) .8581(7) .072(7)
C(5) 1.0384(15) .2853(10) .9188(7) .091(7)
C(11) .4875(10) .4349(7) .6600(5) .041(4)
C(12) .4920(12) .3432(8) .6306(5) .053(5)
C(13) .3808(15) .2852(9) .6159(6) .066(6)
C(14) .2692(14) .3175(9) .6323(6) .067(6)
C(15) .2624(12) .4087(9) .6628(6) .059(5)
C(16) .3751(12) .4661(8) .6768(5) .049(4)
C(21) .5842(10) .6287(7) .6453(5) .041(4)
C(22) .4787(11) .6431(7) .5816(5) .051(4)
C(23) .4563(13) .7362(9) .5496(6) .065(5)
C(24) .5374(15) .8100(9) .5821(7) .071(6)
C(25) .6363(15) .7967(7) .6455(7) .075(6)
C(26) .6618(12) .7061(8) .6775(6) .057(5)
C(31) .7443(11) .4650(7) .6314(6) .043(3)
C(32) .8159(12) .3822(8) .6567(7) .058(5)
C(33) .8935(13) .3426(8) .6152(7) .069(6)
C(34) .9066(13) .3888(10) .5482(7) .069(6)
C(35) .8388(12) .4722(10) .5241(6) .064(5)
C(36) .7602(11) .5109(8) .5646(5) .050(4)
C(41) .7030(11) .5145(7) .7824(5) .041(4)
C(42) .6243(12) .5083(7) .8346(5) .052(4)
C(43) .6858(14) .5177(8) .9136(6) .062(5)
C(44) .8132(13) .5317(8) .9391(6) .062(5)
C(45) .8906(11) .5377(8) .8884(6) .058(5)
C(46) .8360(12) .5283(8) .8099(6) .054(5)
H(2A) .6242 .2130 .7675 .072(8)
H(3A) .7702 .2971 .8820 .072(8)
H(12A) .5716 .3199 .6208 .072(8)
H(13A) .3831 .2224 .5940 .072(8)
H(14A) .1941 .2764 .6225 .072(8)
H(15A) .1839 .4319 .6740 .072(8)
H(16A) .3736 .5290 .6987 .072(8)
H(22A) .4230 .5902 .5604 .072(8)
H(23A) .3850 .7475 .5054 .072(8)
H(24A) .5229 .8728 .5593 .072(8)
H(25A) .6890 .8504 .6683 .072(8)
H(26A) .7328 .6962 .7222 .072(8)
H(32A) .8105 .3530 .7044 .072(8)
H(33A) .9383 .2833 .6316 .072(8)
H(34A) .9636 .3625 .5194 .072(8)
H(35A) .8473 .5028 .4775 .072(8)
H(36A) .7143 .5697 .5477 .072(8)
H(42A) .5322 .4981 .8161 .072(8)
H(43A) .6336 .5131 .9501 .072(8)
H(44A) .8510 .5377 .9936 .072(8)
H(45A) .9825 .5482 .9079 .072(8)
H(46A) .8898 .5321 .7742 .072(8)

loop_
_geom_angle_atom_site_label_1
_geom_angle_atom_site_label_2
_geom_angle_atom_site_label_3
_geom_angle
_geom_angle_publ_flag
C(1) S(1) C(4) 93.4(7) yes
C(11) P(1) C(31) 109.8(5) yes
C(11) P(1) C(41) 111.3(5) yes
C(31) P(1) C(41) 109.2(5) yes
Te(1) C(1) C(2) 130.0(9) yes
C(1) C(2) C(3) 110.0(10) yes
S(1) C(4) C(3) 109.0(10) yes
C(3) C(4) C(5) 129.3(13) yes
P(1) C(11) C(16) 120.0(7) yes
C(11) C(12) C(13) 119.6(12) yes
C(13) C(14) C(15) 121.2(12) yes
C(11) C(16) C(15) 121.9(10) yes
P(1) C(21) C(26) 119.6(7) yes
C(21) C(22) C(23) 118.7(9) yes
C(23) C(24) C(25) 121.7(11) yes
C(21) C(26) C(25) 120.0(9) yes
P(1) C(31) C(36) 120.3(8) yes
C(31) C(32) C(33) 121.0(11) yes
C(33) C(34) C(35) 119.9(13) yes
C(31) C(36) C(35) 120.0(10) yes
P(1) C(41) C(46) 120.9(8) yes
C(41) C(42) C(43) 117.4(11) yes
C(43) C(44) C(45) 120.6(10) yes
C(41) C(46) C(45) 120.1(11) yes
C(11) P(1) C(21) 109.7(5) yes
C(21) P(1) C(31) 107.4(5) yes
C(21) P(1) C(41) 109.5(4) yes
Te(1) C(1) S(1) 119.6(7) yes
S(1) C(1) C(2) 110.3(8) yes
C(2) C(3) C(4) 117.0(10) yes
S(1) C(4) C(5) 121.2(12) yes
P(1) C(11) C(12) 120.6(9) yes
C(12) C(11) C(16) 119.3(10) yes
C(12) C(13) C(14) 120.5(11) yes
C(14) C(15) C(16) 117.5(12) yes
P(1) C(21) C(22) 120.3(7) yes
C(22) C(21) C(26) 119.9(9) yes
C(22) C(23) C(24) 119.4(10) yes
C(24) C(25) C(26) 120.2(11) yes
P(1) C(31) C(32) 120.9(9) yes
C(32) C(31) C(36) 118.7(11) yes
C(32) C(33) C(34) 119.3(11) yes
C(34) C(35) C(36) 121.0(11) yes
P(1) C(41) C(42) 119.2(8) yes
C(42) C(41) C(46) 119.8(8) yes
C(42) C(43) C(44) 122.3(12) yes
C(44) C(45) C(46) 119.9(11) yes

loop_
_geom_bond_atom_site_label_1
_geom_bond_atom_site_label_2
_geom_bond_distance
_geom_bond_publ_flag
Te(1) C(1) 2.130(10) yes
S(1) C(4) 1.730(10) yes
P(1) C(21) 1.789(9) yes
P(1) C(41) 1.796(8) yes
C(2) C(3) 1.45(2) yes
C(4) C(5) 1.52(2) yes
C(11) C(16) 1.372(17) yes
C(13) C(14) 1.37(2) yes
C(15) C(16) 1.407(17) yes
C(21) C(26) 1.388(14) yes
C(23) C(24) 1.371(18) yes
C(25) C(26) 1.383(15) yes
C(31) C(36) 1.403(15) yes
C(33) C(34) 1.398(18) yes
C(35) C(36) 1.348(18) yes
C(41) C(46) 1.386(16) yes
C(43) C(44) 1.328(19) yes
C(45) C(46) 1.384(14) yes
S(1) C(1) 1.710(10) yes
P(1) C(11) 1.782(11) yes
P(1) C(31) 1.796(12) yes
C(1) C(2) 1.37(2) yes
C(3) C(4) 1.27(2) yes
C(11) C(12) 1.384(14) yes
C(12) C(13) 1.398(18) yes
C(14) C(15) 1.390(18) yes
C(21) C(22) 1.396(12) yes
C(22) C(23) 1.411(16) yes
C(24) C(25) 1.350(17) yes
C(31) C(32) 1.390(15) yes
C(32) C(33) 1.357(19) yes
C(34) C(35) 1.376(18) yes
C(41) C(42) 1.403(17) yes
C(42) C(43) 1.406(13) yes
C(44) C(45) 1.372(19) yes
